data_4342072
loop_
_publ_author_name
'M\"uller, Christoph'
'Koch, Alexander'
'G\"orls, Helmar'
'Krieck, Sven'
'Westerhausen, Matthias'

_publ_section_title
;
 Tris(pyrazolyl)methanides of the Alkaline Earth Metals: Influence of the
 Substitution Pattern on Stability and Degradation.
;
_journal_issue 2
_journal_name_full 'Inorganic chemistry'
_journal_page_first 635
_journal_page_last 645
_journal_paper_doi 10.1021/ic5025907
_journal_volume 54
_journal_year 2015
_chemical_formula_moiety 'C42 H34 Mg N12 S6'
_chemical_formula_sum 'C42 H34 Mg N12 S6'
_chemical_formula_weight 923.48
_space_group_IT_number 2
_symmetry_cell_setting triclinic
_symmetry_space_group_name_Hall '-P 1'
_symmetry_space_group_name_H-M 'P -1'
_atom_sites_solution_hydrogens mixed
_atom_sites_solution_primary direct
_atom_sites_solution_secondary difmap
_audit_creation_method SHELXL-97
_cell_angle_alpha 84.551(2)
_cell_angle_beta 85.855(2)
_cell_angle_gamma 61.404(2)
_cell_formula_units_Z 1
_cell_length_a 10.0449(3)
_cell_length_b 10.1005(4)
_cell_length_c 12.2584(3)
_cell_measurement_temperature 133(2)
_cell_volume 1086.56(6)
_computing_cell_refinement DENZO
_computing_data_collection COLLECT
_computing_data_reduction DENZO
_computing_molecular_graphics SHEXTL/PC
_computing_publication_material SHELXL/97
_computing_structure_refinement 'SHELXL-97 (Sheldrick, 2008)'
_computing_structure_solution 'SHELXS-97 (Sheldrick, 2008)'
_diffrn_ambient_temperature 133(2)
_diffrn_measured_fraction_theta_full 0.969
_diffrn_measured_fraction_theta_max 0.969
_diffrn_measurement_device_type KappaCCD
_diffrn_measurement_method 'phi- + omega-scan'
_diffrn_radiation_monochromator graphite
_diffrn_radiation_source 'fine-focus sealed tube'
_diffrn_radiation_type MoK\a
_diffrn_radiation_wavelength 0.71073
_diffrn_reflns_av_R_equivalents 0.0233
_diffrn_reflns_av_sigmaI/netI 0.0378
_diffrn_reflns_limit_h_max 12
_diffrn_reflns_limit_h_min -10
_diffrn_reflns_limit_k_max 12
_diffrn_reflns_limit_k_min -9
_diffrn_reflns_limit_l_max 15
_diffrn_reflns_limit_l_min -13
_diffrn_reflns_number 6095
_diffrn_reflns_theta_full 27.10
_diffrn_reflns_theta_max 27.10
_diffrn_reflns_theta_min 1.67
_exptl_absorpt_coefficient_mu 0.377
_exptl_absorpt_correction_T_max 0.7456
_exptl_absorpt_correction_T_min 0.6699
_exptl_absorpt_correction_type multi-scan
_exptl_absorpt_process_details 'SADABS, Bruker-AXS, 2002'
_exptl_crystal_colour colourless
_exptl_crystal_density_diffrn 1.411
_exptl_crystal_density_method 'not measured'
_exptl_crystal_description prism
_exptl_crystal_F_000 478
_exptl_crystal_size_max 0.046
_exptl_crystal_size_mid 0.044
_exptl_crystal_size_min 0.038
_refine_diff_density_max 1.116
_refine_diff_density_min -0.846
_refine_diff_density_rms 0.111
_refine_ls_extinction_method none
_refine_ls_goodness_of_fit_ref 1.101
_refine_ls_hydrogen_treatment mixed
_refine_ls_matrix_type full
_refine_ls_number_parameters 337
_refine_ls_number_reflns 4640
_refine_ls_number_restraints 0
_refine_ls_restrained_S_all 1.101
_refine_ls_R_factor_all 0.0957
_refine_ls_R_factor_gt 0.0799
_refine_ls_shift/su_max 0.000
_refine_ls_shift/su_mean 0.000
_refine_ls_structure_factor_coef Fsqd
_refine_ls_weighting_details 'calc w=1/[\s^2^(Fo^2^)+(0.1027P)^2^+3.7524P] where P=(Fo^2^+2Fc^2^)/3'
_refine_ls_weighting_scheme calc
_refine_ls_wR_factor_gt 0.2093
_refine_ls_wR_factor_ref 0.2268
_reflns_number_gt 3902
_reflns_number_total 4640
_reflns_threshold_expression >2sigma(I)
_cod_data_source_file ic5025907_si_002.cif
_cod_data_source_block FO5545
_cod_depositor_comments 'Adding full bibliography for 4342066--4342075.cif.'
_cod_database_code 4342072

loop_
_symmetry_equiv_pos_as_xyz
'x, y, z'
'-x, -y, -z'

loop_
_atom_site_label
_atom_site_type_symbol
_atom_site_fract_x
_atom_site_fract_y
_atom_site_fract_z
_atom_site_U_iso_or_equiv
_atom_site_adp_type
_atom_site_occupancy
_atom_site_symmetry_multiplicity
_atom_site_calc_flag
_atom_site_refinement_flags
Mg1 Mg 1.0000 0.5000 0.5000 0.0194(4) Uani 1 2 d S
S1 S 0.78558(15) 0.11461(15) 0.17603(10) 0.0393(3) Uani 1 1 d .
S2 S 0.63128(14) 0.79045(15) 0.99939(11) 0.0417(3) Uani 1 1 d .
S3 S 0.41513(15) 0.73038(16) 0.27252(12) 0.0469(4) Uani 1 1 d .
N1 N 0.8954(4) 0.3767(4) 0.4427(3) 0.0226(7) Uani 1 1 d .
N2 N 0.8601(4) 0.3916(4) 0.3342(3) 0.0214(6) Uani 1 1 d .
N3 N 0.8477(4) 0.5484(4) 0.6482(3) 0.0237(7) Uani 1 1 d .
N4 N 0.8854(4) 0.5873(4) 0.7393(3) 0.0214(6) Uani 1 1 d .
H1N4 H 0.975(6) 0.592(6) 0.729(4) 0.036(14) Uiso 1 1 d .
N5 N 0.8208(4) 0.7082(4) 0.4187(3) 0.0245(7) Uani 1 1 d .
N6 N 0.7031(4) 0.7040(4) 0.3739(3) 0.0244(7) Uani 1 1 d .
H1N6 H 0.714(5) 0.631(6) 0.350(4) 0.020(11) Uiso 1 1 d .
C1 C 0.8563(5) 0.2772(5) 0.4943(3) 0.0273(8) Uani 1 1 d .
H1 H 0.866(6) 0.257(6) 0.568(4) 0.031(12) Uiso 1 1 d .
C2 C 0.7965(5) 0.2234(5) 0.4226(4) 0.0309(9) Uani 1 1 d .
H2 H 0.776(7) 0.148(8) 0.443(5) 0.059(18) Uiso 1 1 d .
C3 C 0.8017(4) 0.2977(4) 0.3222(3) 0.0223(7) Uani 1 1 d .
C4 C 0.7609(4) 0.2850(4) 0.2130(3) 0.0226(7) Uani 1 1 d .
C5 C 0.7036(4) 0.4083(5) 0.1243(3) 0.0222(8) Uani 1 1 d .
H5A H 0.6803 0.5108 0.1277 0.027 Uiso 1 1 calc R
C6 C 0.6911(5) 0.3343(6) 0.0287(4) 0.0339(10) Uani 1 1 d .
H6 H 0.660(7) 0.389(7) -0.038(5) 0.049(16) Uiso 1 1 d .
C7 C 0.7290(5) 0.1846(6) 0.0473(4) 0.0354(10) Uani 1 1 d .
H7 H 0.726(7) 0.113(7) -0.002(5) 0.058(18) Uiso 1 1 d .
C8 C 0.7068(5) 0.5708(5) 0.6692(4) 0.0279(8) Uani 1 1 d .
H8 H 0.654(6) 0.559(6) 0.624(4) 0.031(13) Uiso 1 1 d .
C9 C 0.6532(5) 0.6259(5) 0.7727(4) 0.0298(9) Uani 1 1 d .
H9 H 0.567(6) 0.647(6) 0.801(4) 0.032(13) Uiso 1 1 d .
C10 C 0.7713(4) 0.6360(4) 0.8155(3) 0.0248(8) Uani 1 1 d .
C11 C 0.7859(5) 0.6915(5) 0.9165(3) 0.0264(8) Uani 1 1 d .
C12 C 0.9146(6) 0.6814(6) 0.9581(4) 0.0410(11) Uani 1 1 d .
H12 H 0.988(7) 0.633(6) 0.914(5) 0.041(15) Uiso 1 1 d .
C13 C 0.8856(7) 0.7526(7) 1.0578(4) 0.0464(12) Uani 1 1 d .
H13 H 0.965(7) 0.762(7) 1.091(5) 0.057(18) Uiso 1 1 d .
C14 C 0.7376(7) 0.8145(6) 1.0892(4) 0.0441(12) Uani 1 1 d .
H14 H 0.697(8) 0.859(8) 1.143(6) 0.061(19) Uiso 1 1 d .
C15 C 0.7715(5) 0.8543(5) 0.4305(4) 0.0305(9) Uani 1 1 d .
H15 H 0.833(5) 0.883(5) 0.463(3) 0.014(10) Uiso 1 1 d .
C16 C 0.6252(5) 0.9429(5) 0.3949(4) 0.0319(9) Uani 1 1 d .
H16 H 0.571(6) 1.049(7) 0.401(5) 0.042(15) Uiso 1 1 d .
C17 C 0.5828(4) 0.8429(4) 0.3585(3) 0.0241(8) Uani 1 1 d .
C18 C 0.4431(5) 0.8680(5) 0.3144(3) 0.0283(9) Uani 1 1 d .
C19 C 0.3044(4) 1.0163(4) 0.2965(3) 0.0248(8) Uani 1 1 d .
H19A H 0.2940 1.1118 0.3106 0.030 Uiso 1 1 calc R
C20 C 0.1930(6) 0.9923(8) 0.2561(5) 0.0554(15) Uani 1 1 d .
H20 H 0.086(9) 1.084(9) 0.239(6) 0.08(2) Uiso 1 1 d .
C21 C 0.2364(6) 0.8476(9) 0.2383(4) 0.0508(15) Uani 1 1 d .
H21 H 0.192(7) 0.809(7) 0.212(5) 0.044(16) Uiso 1 1 d .

loop_
_atom_site_aniso_label
_atom_site_aniso_U_11
_atom_site_aniso_U_22
_atom_site_aniso_U_33
_atom_site_aniso_U_23
_atom_site_aniso_U_13
_atom_site_aniso_U_12
Mg1 0.0216(9) 0.0192(8) 0.0186(8) -0.0032(6) -0.0013(6) -0.0104(7)
S1 0.0495(7) 0.0444(7) 0.0342(6) -0.0081(5) -0.0031(5) -0.0293(6)
S2 0.0408(7) 0.0506(7) 0.0433(7) -0.0258(6) 0.0193(5) -0.0280(6)
S3 0.0330(6) 0.0493(8) 0.0576(8) -0.0141(6) 0.0015(5) -0.0176(6)
N1 0.0249(16) 0.0240(16) 0.0213(15) -0.0025(12) -0.0012(12) -0.0134(13)
N2 0.0228(16) 0.0215(15) 0.0221(15) -0.0028(12) -0.0033(12) -0.0116(13)
N3 0.0234(16) 0.0251(16) 0.0250(16) -0.0071(13) -0.0005(12) -0.0126(13)
N4 0.0204(16) 0.0250(16) 0.0207(15) -0.0059(12) 0.0018(12) -0.0119(13)
N5 0.0238(16) 0.0237(16) 0.0257(16) -0.0025(13) -0.0045(12) -0.0102(13)
N6 0.0268(17) 0.0185(16) 0.0248(17) -0.0020(13) -0.0044(13) -0.0078(14)
C1 0.038(2) 0.029(2) 0.0215(19) -0.0016(15) 0.0002(16) -0.0209(18)
C2 0.042(2) 0.030(2) 0.031(2) -0.0026(17) 0.0016(18) -0.026(2)
C3 0.0199(17) 0.0221(18) 0.0261(19) -0.0052(14) 0.0003(14) -0.0103(15)
C4 0.0173(17) 0.0252(18) 0.0272(19) -0.0069(15) 0.0004(14) -0.0109(15)
C5 0.0091(15) 0.050(2) 0.0090(15) -0.0072(15) -0.0001(11) -0.0145(16)
C6 0.028(2) 0.048(3) 0.027(2) -0.0037(19) -0.0043(16) -0.019(2)
C7 0.036(2) 0.046(3) 0.031(2) -0.0123(19) -0.0012(17) -0.023(2)
C8 0.026(2) 0.031(2) 0.033(2) -0.0038(17) -0.0030(16) -0.0180(17)
C9 0.022(2) 0.035(2) 0.034(2) -0.0102(17) 0.0068(16) -0.0153(18)
C10 0.0228(18) 0.0229(18) 0.028(2) -0.0024(15) 0.0040(15) -0.0108(15)
C11 0.028(2) 0.029(2) 0.0231(19) -0.0047(15) 0.0054(15) -0.0152(17)
C12 0.032(2) 0.056(3) 0.032(2) -0.018(2) 0.0031(19) -0.016(2)
C13 0.055(3) 0.057(3) 0.035(3) -0.013(2) -0.004(2) -0.030(3)
C14 0.068(4) 0.049(3) 0.028(2) -0.017(2) 0.016(2) -0.037(3)
C15 0.032(2) 0.0222(19) 0.037(2) -0.0025(16) -0.0049(17) -0.0120(17)
C16 0.029(2) 0.022(2) 0.038(2) -0.0015(17) -0.0016(17) -0.0068(17)
C17 0.0238(19) 0.0240(19) 0.0197(17) 0.0015(14) -0.0006(14) -0.0081(16)
C18 0.025(2) 0.033(2) 0.0202(18) 0.0009(15) 0.0002(14) -0.0087(17)
C19 0.0188(17) 0.0096(15) 0.037(2) 0.0023(14) -0.0074(15) 0.0004(13)
C20 0.035(3) 0.060(4) 0.055(3) 0.019(3) -0.011(2) -0.013(3)
C21 0.043(3) 0.101(5) 0.028(2) -0.002(3) -0.001(2) -0.051(3)

loop_
_atom_type_symbol
_atom_type_description
_atom_type_scat_dispersion_real
_atom_type_scat_dispersion_imag
_atom_type_scat_source
C C 0.0033 0.0016 'International Tables Vol C Tables 4.2.6.8 and 6.1.1.4'
H H 0.0000 0.0000 'International Tables Vol C Tables 4.2.6.8 and 6.1.1.4'
N N 0.0061 0.0033 'International Tables Vol C Tables 4.2.6.8 and 6.1.1.4'
Mg Mg 0.0486 0.0363 'International Tables Vol C Tables 4.2.6.8 and 6.1.1.4'
S S 0.1246 0.1234 'International Tables Vol C Tables 4.2.6.8 and 6.1.1.4'

loop_
_geom_angle_atom_site_label_1
_geom_angle_atom_site_label_2
_geom_angle_atom_site_label_3
_geom_angle
_geom_angle_site_symmetry_1
_geom_angle_site_symmetry_3
N1 Mg1 N1 179.999(1) 2_766 .
N1 Mg1 N5 88.40(12) 2_766 2_766
N1 Mg1 N5 91.60(12) . 2_766
N1 Mg1 N5 91.60(12) 2_766 .
N1 Mg1 N5 88.40(12) . .
N5 Mg1 N5 179.999(1) 2_766 .
N1 Mg1 N3 90.98(12) 2_766 .
N1 Mg1 N3 89.02(12) . .
N5 Mg1 N3 92.35(12) 2_766 .
N5 Mg1 N3 87.65(12) . .
N1 Mg1 N3 89.02(12) 2_766 2_766
N1 Mg1 N3 90.98(12) . 2_766
N5 Mg1 N3 87.65(12) 2_766 2_766
N5 Mg1 N3 92.35(12) . 2_766
N3 Mg1 N3 179.998(1) . 2_766
C7 S1 C4 92.5(2) . .
C14 S2 C11 92.3(2) . .
C21 S3 C18 93.7(3) . .
C1 N1 N2 107.6(3) . .
C1 N1 Mg1 131.7(3) . .
N2 N1 Mg1 120.7(2) . .
C3 N2 N1 107.3(3) . .
C8 N3 N4 104.7(3) . .
C8 N3 Mg1 134.8(3) . .
N4 N3 Mg1 119.7(2) . .
C10 N4 N3 112.4(3) . .
C10 N4 H1N4 134(3) . .
N3 N4 H1N4 112(3) . .
C15 N5 N6 104.5(3) . .
C15 N5 Mg1 132.4(3) . .
N6 N5 Mg1 119.6(2) . .
C17 N6 N5 112.3(3) . .
C17 N6 H1N6 126(3) . .
N5 N6 H1N6 121(3) . .
N1 C1 C2 111.1(4) . .
N1 C1 H1 120(3) . .
C2 C1 H1 129(3) . .
C1 C2 C3 103.9(4) . .
C1 C2 H2 122(4) . .
C3 C2 H2 134(4) . .
N2 C3 C2 110.0(3) . .
N2 C3 C4 119.1(3) . .
C2 C3 C4 130.8(4) . .
C3 C4 C5 125.6(3) . .
C3 C4 S1 120.2(3) . .
C5 C4 S1 114.2(3) . .
C4 C5 C6 104.2(4) . .
C4 C5 H5A 127.9 . .
C6 C5 H5A 127.9 . .
C7 C6 C5 115.8(4) . .
C7 C6 H6 124(4) . .
C5 C6 H6 120(4) . .
C6 C7 S1 113.3(3) . .
C6 C7 H7 131(4) . .
S1 C7 H7 116(4) . .
N3 C8 C9 111.4(4) . .
N3 C8 H8 124(3) . .
C9 C8 H8 124(4) . .
C10 C9 C8 105.1(4) . .
C10 C9 H9 129(3) . .
C8 C9 H9 125(3) . .
N4 C10 C9 106.4(4) . .
N4 C10 C11 120.9(4) . .
C9 C10 C11 132.7(4) . .
C12 C11 C10 128.3(4) . .
C12 C11 S2 110.4(3) . .
C10 C11 S2 121.2(3) . .
C11 C12 C13 112.9(4) . .
C11 C12 H12 108(4) . .
C13 C12 H12 140(4) . .
C14 C13 C12 111.9(5) . .
C14 C13 H13 127(4) . .
C12 C13 H13 121(4) . .
C13 C14 S2 112.6(4) . .
C13 C14 H14 129(5) . .
S2 C14 H14 119(5) . .
N5 C15 C16 111.9(4) . .
N5 C15 H15 119(3) . .
C16 C15 H15 129(3) . .
C15 C16 C17 105.4(4) . .
C15 C16 H16 123(3) . .
C17 C16 H16 131(3) . .
N6 C17 C16 106.0(4) . .
N6 C17 C18 122.9(4) . .
C16 C17 C18 131.1(4) . .
C17 C18 C19 126.4(4) . .
C17 C18 S3 123.8(3) . .
C19 C18 S3 109.7(3) . .
C20 C19 C18 108.8(4) . .
C20 C19 H19A 125.6 . .
C18 C19 H19A 125.6 . .
C21 C20 C19 114.8(5) . .
C21 C20 H20 125(4) . .
C19 C20 H20 120(4) . .
C20 C21 S3 112.8(4) . .
C20 C21 H21 132(4) . .
S3 C21 H21 116(4) . .

loop_
_geom_bond_atom_site_label_1
_geom_bond_atom_site_label_2
_geom_bond_distance
_geom_bond_site_symmetry_2
Mg1 N1 2.163(3) 2_766
Mg1 N1 2.163(3) .
Mg1 N5 2.212(3) 2_766
Mg1 N5 2.212(3) .
Mg1 N3 2.221(3) .
Mg1 N3 2.221(3) 2_766
S1 C7 1.687(5) .
S1 C4 1.718(4) .
S2 C14 1.697(6) .
S2 C11 1.710(4) .
S3 C21 1.667(6) .
S3 C18 1.675(5) .
N1 C1 1.336(5) .
N1 N2 1.377(4) .
N2 C3 1.355(5) .
N3 C8 1.331(5) .
N3 N4 1.354(4) .
N4 C10 1.349(5) .
N4 H1N4 0.93(6) .
N5 C15 1.332(5) .
N5 N6 1.359(5) .
N6 C17 1.351(5) .
N6 H1N6 0.77(5) .
C1 C2 1.383(6) .
C1 H1 0.91(5) .
C2 C3 1.391(6) .
C2 H2 0.89(7) .
C3 C4 1.462(5) .
C4 C5 1.487(6) .
C5 C6 1.491(5) .
C5 H5A 0.9500 .
C6 C7 1.371(7) .
C6 H6 0.93(6) .
C7 H7 1.00(6) .
C8 C9 1.399(6) .
C8 H8 0.85(5) .
C9 C10 1.382(6) .
C9 H9 0.85(5) .
C10 C11 1.451(6) .
C11 C12 1.378(6) .
C12 C13 1.417(7) .
C12 H12 0.85(6) .
C13 C14 1.350(8) .
C13 H13 0.97(7) .
C14 H14 0.81(7) .
C15 C16 1.383(6) .
C15 H15 0.92(4) .
C16 C17 1.387(6) .
C16 H16 0.95(6) .
C17 C18 1.439(6) .
C18 C19 1.489(5) .
C19 C20 1.386(8) .
C19 H19A 0.9500 .
C20 C21 1.345(10) .
C20 H20 1.05(8) .
C21 H21 0.82(6) .
